data_4038609
loop_
_publ_author_name
'Ben Jamaa, Abdelkhalek'
'Latrache, Mohammed'
'Riguet, Emmanuel'
'Grellepois, Fabienne'

_publ_section_title
;
 cis-Dihydroxylated \a-Trifluoromethylated N,O-Acetal from l-Tartaric
 Acid: Synthesis of Tetrasubstituted Stereocenter via Diastereoselective
 Pictet-Spengler Cyclization of N-Acyliminium Ions
;
_journal_name_full 'The Journal of Organic Chemistry'
_journal_paper_doi 10.1021/acs.joc.0c00801
_journal_year 2020
_chemical_absolute_configuration ad
_chemical_formula_moiety 'C18 H20 F3 N O5'
_chemical_formula_sum 'C18 H20 F3 N O5'
_chemical_formula_weight 387.35
_space_group_crystal_system orthorhombic
_space_group_IT_number 19
_space_group_name_Hall 'P 2ac 2ab'
_space_group_name_H-M_alt 'P 21 21 21'
_atom_sites_solution_hydrogens geom
_atom_sites_solution_primary dual
_audit_creation_date 2019-05-16
_audit_creation_method
;
Olex2 1.2
(compiled 2018.05.29 svn.r3508 for OlexSys, GUI svn.r5506)
;
_cell_angle_alpha 90
_cell_angle_beta 90
_cell_angle_gamma 90
_cell_formula_units_Z 4
_cell_length_a 8.6589(2)
_cell_length_b 9.9867(2)
_cell_length_c 20.1991(5)
_cell_measurement_reflns_used 9820
_cell_measurement_temperature 102(2)
_cell_measurement_theta_max 72.45
_cell_measurement_theta_min 4.38
_cell_volume 1746.69(7)
_computing_cell_refinement 'SAINT V8.38A (?, 2016)'
_computing_data_reduction 'SAINT V8.38A (?, 2016)'
_computing_molecular_graphics 'Olex2 (Dolomanov et al., 2009)'
_computing_publication_material 'Olex2 (Dolomanov et al., 2009)'
_computing_structure_refinement 'XL (Sheldrick, 2008)'
_computing_structure_solution 'XT (Sheldrick, 2015)'
_diffrn_ambient_temperature 102
_diffrn_measured_fraction_theta_full 0.999
_diffrn_measured_fraction_theta_max 0.999
_diffrn_measurement_device_type 'Bruker APEX-II CCD'
_diffrn_measurement_method '\f and \w scans'
_diffrn_radiation_type CuK\a
_diffrn_radiation_wavelength 1.54178
_diffrn_reflns_av_R_equivalents 0.0385
_diffrn_reflns_av_unetI/netI 0.0256
_diffrn_reflns_Laue_measured_fraction_full 0.999
_diffrn_reflns_Laue_measured_fraction_max 0.999
_diffrn_reflns_limit_h_max 10
_diffrn_reflns_limit_h_min -10
_diffrn_reflns_limit_k_max 12
_diffrn_reflns_limit_k_min -12
_diffrn_reflns_limit_l_max 24
_diffrn_reflns_limit_l_min -24
_diffrn_reflns_number 18367
_diffrn_reflns_point_group_measured_fraction_full 0.997
_diffrn_reflns_point_group_measured_fraction_max 0.995
_diffrn_reflns_theta_full 67.679
_diffrn_reflns_theta_max 72.450
_diffrn_reflns_theta_min 4.378
_diffrn_standards_number 0
_exptl_absorpt_coefficient_mu 1.103
_exptl_absorpt_correction_T_max 0.7536
_exptl_absorpt_correction_T_min 0.6546
_exptl_absorpt_correction_type multi-scan
_exptl_absorpt_process_details
'SADABS-2016/2 (Bruker,2016/2) was used for absorption correction. wR2(int) was 0.0970 before and 0.0667 after correction. The Ratio of minimum to maximum transmission is 0.8686. The \l/2 correction factor is Not present.'
_exptl_crystal_colour colourless
_exptl_crystal_colour_primary colourless
_exptl_crystal_density_diffrn 1.473
_exptl_crystal_description prism
_exptl_crystal_F_000 808
_exptl_crystal_size_max 0.492
_exptl_crystal_size_mid 0.351
_exptl_crystal_size_min 0.188
_refine_diff_density_max 0.233
_refine_diff_density_min -0.158
_refine_diff_density_rms 0.039
_refine_ls_abs_structure_details
;
 Flack x determined using 1348 quotients [(I+)-(I-)]/[(I+)+(I-)]
 (Parsons, Flack and Wagner, Acta Cryst. B69 (2013) 249-259).
;
_refine_ls_abs_structure_Flack -0.01(5)
_refine_ls_extinction_coef 0.0015(2)
_refine_ls_extinction_expression Fc^*^=kFc[1+0.001xFc^2^\l^3^/sin(2\q)]^-1/4^
_refine_ls_extinction_method 'SHELXL-2017/1 (Sheldrick 2017)'
_refine_ls_goodness_of_fit_ref 1.082
_refine_ls_hydrogen_treatment constr
_refine_ls_matrix_type full
_refine_ls_number_parameters 249
_refine_ls_number_reflns 3443
_refine_ls_number_restraints 0
_refine_ls_restrained_S_all 1.082
_refine_ls_R_factor_all 0.0302
_refine_ls_R_factor_gt 0.0284
_refine_ls_shift/su_max 0.001
_refine_ls_shift/su_mean 0.000
_refine_ls_structure_factor_coef Fsqd
_refine_ls_weighting_details 'w=1/[\s^2^(Fo^2^)+(0.0219P)^2^+0.5866P] where P=(Fo^2^+2Fc^2^)/3'
_refine_ls_weighting_scheme calc
_refine_ls_wR_factor_gt 0.0631
_refine_ls_wR_factor_ref 0.0641
_reflns_Friedel_coverage 0.727
_reflns_Friedel_fraction_full 0.992
_reflns_Friedel_fraction_max 0.989
_reflns_number_gt 3309
_reflns_number_total 3443
_reflns_threshold_expression 'I > 2\s(I)'
_cod_data_source_file jo0c00801_si_002.cif
_cod_data_source_block 19fg043_0m_a
_cod_database_code 4038609
_shelx_shelxl_version_number 2017/1
_shelx_space_group_comment
;
The symmetry employed for this shelxl refinement is uniquely defined
by the following loop, which should always be used as a source of
symmetry information in preference to the above space-group names.
They are only intended as comments.
;
_shelx_estimated_absorpt_t_max 0.819
_shelx_estimated_absorpt_t_min 0.613
_olex2_refinement_description
;
1. Fixed Uiso
 At 1.2 times of:
  All C(H) groups, All C(H,H) groups
 At 1.5 times of:
  All C(H,H,H) groups
2.a Ternary CH refined with riding coordinates:
 C13(H13), C14(H14)
2.b Secondary CH2 refined with riding coordinates:
 C9(H9A,H9B), C10(H10A,H10B)
2.c Aromatic/amide H refined with riding coordinates:
 C5(H5), C8(H8)
2.d Idealised Me refined as rotating group:
 C1(H1A,H1B,H1C), C2(H2A,H2B,H2C), C17(H17A,H17B,H17C), C18(H18A,H18B,H18C)
;
_olex2_submission_special_instructions 'No special instructions were received'

loop_
_space_group_symop_operation_xyz
'x, y, z'
'-x+1/2, -y, z+1/2'
'-x, y+1/2, -z+1/2'
'x+1/2, -y+1/2, -z'

loop_
_atom_site_label
_atom_site_type_symbol
_atom_site_fract_x
_atom_site_fract_y
_atom_site_fract_z
_atom_site_U_iso_or_equiv
_atom_site_adp_type
_atom_site_occupancy
_atom_site_site_symmetry_order
_atom_site_calc_flag
_atom_site_refinement_flags_posn
_atom_site_refinement_flags_adp
_atom_site_refinement_flags_occupancy
_atom_site_disorder_assembly
_atom_site_disorder_group
F1 F 0.21751(14) 0.43326(13) 0.60738(6) 0.0232(3) Uani 1 1 d . . . . .
F2 F 0.27443(15) 0.22975(12) 0.63210(7) 0.0260(3) Uani 1 1 d . . . . .
F3 F 0.28608(14) 0.38268(13) 0.70699(6) 0.0234(3) Uani 1 1 d . . . . .
O1 O 0.53280(18) 0.47048(15) 0.45513(7) 0.0205(3) Uani 1 1 d . . . . .
O2 O 0.61015(17) 0.68905(14) 0.55072(7) 0.0179(3) Uani 1 1 d . . . . .
O3 O 0.66531(18) 0.57013(15) 0.64495(8) 0.0226(4) Uani 1 1 d . . . . .
O4 O 0.75600(16) 0.28972(14) 0.83479(7) 0.0178(3) Uani 1 1 d . . . . .
O5 O 0.93115(16) 0.11537(14) 0.77875(7) 0.0174(3) Uani 1 1 d . . . . .
N1 N 0.5000(2) 0.35951(16) 0.55345(8) 0.0137(3) Uani 1 1 d . . . . .
C1 C 1.0344(3) 0.0221(2) 0.74855(12) 0.0226(5) Uani 1 1 d . . . . .
H1A H 1.085833 0.064763 0.710819 0.034 Uiso 1 1 calc GR . . . .
H1B H 0.976219 -0.056085 0.733161 0.034 Uiso 1 1 calc GR . . . .
H1C H 1.112036 -0.006322 0.780931 0.034 Uiso 1 1 calc GR . . . .
C2 C 0.6717(3) 0.3946(2) 0.86693(10) 0.0203(4) Uani 1 1 d . . . . .
H2A H 0.676575 0.476063 0.839960 0.030 Uiso 1 1 calc GR . . . .
H2B H 0.717189 0.412166 0.910500 0.030 Uiso 1 1 calc GR . . . .
H2C H 0.563730 0.367328 0.872315 0.030 Uiso 1 1 calc GR . . . .
C3 C 0.7247(2) 0.26648(19) 0.76959(10) 0.0135(4) Uani 1 1 d . . . . .
C4 C 0.8217(2) 0.17066(19) 0.73903(10) 0.0132(4) Uani 1 1 d . . . . .
C5 C 0.8016(2) 0.14167(19) 0.67271(10) 0.0146(4) Uani 1 1 d . . . . .
H5 H 0.865317 0.076170 0.652312 0.018 Uiso 1 1 calc R . . . .
C6 C 0.6886(2) 0.20730(18) 0.63497(10) 0.0129(4) Uani 1 1 d . . . . .
C7 C 0.5955(2) 0.30229(19) 0.66491(10) 0.0124(4) Uani 1 1 d . . . . .
C8 C 0.6129(2) 0.33039(19) 0.73274(10) 0.0140(4) Uani 1 1 d . . . . .
H8 H 0.546932 0.393982 0.753331 0.017 Uiso 1 1 calc R . . . .
C9 C 0.6800(2) 0.1749(2) 0.56170(10) 0.0174(4) Uani 1 1 d . . . . .
H9A H 0.768878 0.216610 0.538817 0.021 Uiso 1 1 calc R . . . .
H9B H 0.687824 0.076704 0.555706 0.021 Uiso 1 1 calc R . . . .
C10 C 0.5315(2) 0.2240(2) 0.53027(10) 0.0162(4) Uani 1 1 d . . . . .
H10A H 0.541769 0.223606 0.481451 0.019 Uiso 1 1 calc R . . . .
H10B H 0.445147 0.163954 0.542506 0.019 Uiso 1 1 calc R . . . .
C11 C 0.4834(2) 0.38561(19) 0.62408(9) 0.0129(4) Uani 1 1 d . . . . .
C12 C 0.3145(2) 0.3572(2) 0.64325(10) 0.0169(4) Uani 1 1 d . . . . .
C13 C 0.5106(2) 0.54066(19) 0.62954(10) 0.0153(4) Uani 1 1 d . . . . .
H13 H 0.436989 0.583968 0.661096 0.018 Uiso 1 1 calc R . . . .
C14 C 0.4912(2) 0.59333(19) 0.55889(10) 0.0157(4) Uani 1 1 d . . . . .
H14 H 0.387111 0.634884 0.552581 0.019 Uiso 1 1 calc R . . . .
C15 C 0.5110(2) 0.4700(2) 0.51466(10) 0.0150(4) Uani 1 1 d . . . . .
C16 C 0.7342(2) 0.6534(2) 0.59478(10) 0.0166(4) Uani 1 1 d . . . . .
C17 C 0.7953(3) 0.7796(2) 0.62612(11) 0.0217(5) Uani 1 1 d . . . . .
H17A H 0.711878 0.824708 0.650109 0.032 Uiso 1 1 calc GR . . . .
H17B H 0.835362 0.839166 0.591596 0.032 Uiso 1 1 calc GR . . . .
H17C H 0.878582 0.756948 0.657028 0.032 Uiso 1 1 calc GR . . . .
C18 C 0.8576(3) 0.5748(3) 0.55942(12) 0.0277(5) Uani 1 1 d . . . . .
H18A H 0.935923 0.545685 0.591361 0.042 Uiso 1 1 calc GR . . . .
H18B H 0.906057 0.631373 0.525648 0.042 Uiso 1 1 calc GR . . . .
H18C H 0.811219 0.496214 0.538247 0.042 Uiso 1 1 calc GR . . . .

loop_
_atom_site_aniso_label
_atom_site_aniso_U_11
_atom_site_aniso_U_22
_atom_site_aniso_U_33
_atom_site_aniso_U_23
_atom_site_aniso_U_13
_atom_site_aniso_U_12
F1 0.0141(6) 0.0286(7) 0.0270(7) 0.0019(5) -0.0029(5) 0.0052(5)
F2 0.0197(6) 0.0194(6) 0.0389(8) -0.0010(6) 0.0040(6) -0.0066(5)
F3 0.0181(6) 0.0326(7) 0.0196(6) 0.0007(5) 0.0061(5) 0.0041(6)
O1 0.0255(8) 0.0231(7) 0.0128(7) 0.0010(6) -0.0025(6) -0.0032(6)
O2 0.0189(7) 0.0139(7) 0.0210(8) 0.0041(6) -0.0066(6) -0.0033(6)
O3 0.0242(8) 0.0224(7) 0.0212(8) 0.0092(6) -0.0100(7) -0.0099(7)
O4 0.0218(8) 0.0192(7) 0.0123(7) -0.0031(6) -0.0013(6) 0.0016(6)
O5 0.0160(7) 0.0180(7) 0.0183(7) -0.0029(6) -0.0051(6) 0.0051(6)
N1 0.0151(8) 0.0130(8) 0.0129(8) -0.0011(6) -0.0009(7) 0.0008(7)
C1 0.0147(11) 0.0255(11) 0.0274(12) -0.0026(10) -0.0048(9) 0.0057(9)
C2 0.0245(11) 0.0212(10) 0.0153(10) -0.0061(9) 0.0036(9) -0.0009(9)
C3 0.0142(9) 0.0130(8) 0.0133(9) 0.0000(7) 0.0017(8) -0.0047(8)
C4 0.0110(10) 0.0113(8) 0.0173(10) 0.0020(8) -0.0014(8) -0.0019(8)
C5 0.0139(10) 0.0111(9) 0.0189(10) -0.0017(8) 0.0009(8) 0.0018(7)
C6 0.0120(9) 0.0123(9) 0.0143(9) 0.0002(8) 0.0013(8) -0.0011(8)
C7 0.0110(9) 0.0101(9) 0.0159(10) 0.0000(8) 0.0005(8) -0.0013(7)
C8 0.0148(10) 0.0111(8) 0.0162(10) 0.0000(8) 0.0036(8) -0.0005(8)
C9 0.0193(10) 0.0171(9) 0.0160(10) -0.0021(8) 0.0013(9) 0.0050(9)
C10 0.0197(11) 0.0154(9) 0.0135(10) -0.0045(8) -0.0003(8) 0.0010(8)
C11 0.0130(9) 0.0125(8) 0.0133(9) -0.0014(8) -0.0001(8) 0.0012(8)
C12 0.0157(10) 0.0165(10) 0.0183(10) -0.0006(8) -0.0001(9) 0.0029(8)
C13 0.0161(10) 0.0134(9) 0.0164(10) 0.0005(8) -0.0010(8) 0.0006(8)
C14 0.0154(10) 0.0139(9) 0.0178(10) 0.0019(8) -0.0020(8) 0.0005(8)
C15 0.0108(9) 0.0171(9) 0.0172(10) 0.0011(8) -0.0036(8) -0.0018(8)
C16 0.0187(10) 0.0150(9) 0.0162(10) 0.0035(8) -0.0036(8) 0.0007(8)
C17 0.0248(11) 0.0148(9) 0.0254(11) 0.0006(9) -0.0074(10) -0.0014(9)
C18 0.0282(12) 0.0315(12) 0.0233(12) -0.0047(10) -0.0044(10) 0.0083(10)

loop_
_atom_type_symbol
_atom_type_description
_atom_type_scat_dispersion_real
_atom_type_scat_dispersion_imag
_atom_type_scat_source
C C 0.0181 0.0091 'International Tables Vol C Tables 4.2.6.8 and 6.1.1.4'
H H 0.0000 0.0000 'International Tables Vol C Tables 4.2.6.8 and 6.1.1.4'
F F 0.0727 0.0534 'International Tables Vol C Tables 4.2.6.8 and 6.1.1.4'
N N 0.0311 0.0180 'International Tables Vol C Tables 4.2.6.8 and 6.1.1.4'
O O 0.0492 0.0322 'International Tables Vol C Tables 4.2.6.8 and 6.1.1.4'

loop_
_geom_angle_atom_site_label_1
_geom_angle_atom_site_label_2
_geom_angle_atom_site_label_3
_geom_angle
_geom_angle_site_symmetry_1
_geom_angle_site_symmetry_3
_geom_angle_publ_flag
C14 O2 C16 107.70(15) . . ?
C13 O3 C16 111.07(15) . . ?
C3 O4 C2 117.44(16) . . ?
C4 O5 C1 116.71(16) . . ?
C11 N1 C10 119.93(16) . . ?
C15 N1 C10 123.80(17) . . ?
C15 N1 C11 115.26(16) . . ?
O5 C1 H1A 109.5 . . ?
O5 C1 H1B 109.5 . . ?
O5 C1 H1C 109.5 . . ?
H1A C1 H1B 109.5 . . ?
H1A C1 H1C 109.5 . . ?
H1B C1 H1C 109.5 . . ?
O4 C2 H2A 109.5 . . ?
O4 C2 H2B 109.5 . . ?
O4 C2 H2C 109.5 . . ?
H2A C2 H2B 109.5 . . ?
H2A C2 H2C 109.5 . . ?
H2B C2 H2C 109.5 . . ?
O4 C3 C4 114.74(18) . . ?
O4 C3 C8 125.59(18) . . ?
C8 C3 C4 119.64(19) . . ?
O5 C4 C3 115.54(17) . . ?
O5 C4 C5 125.12(18) . . ?
C5 C4 C3 119.33(18) . . ?
C4 C5 H5 119.4 . . ?
C4 C5 C6 121.14(19) . . ?
C6 C5 H5 119.4 . . ?
C5 C6 C9 117.68(17) . . ?
C7 C6 C5 119.26(18) . . ?
C7 C6 C9 122.98(17) . . ?
C6 C7 C8 120.02(18) . . ?
C6 C7 C11 120.63(18) . . ?
C8 C7 C11 119.15(17) . . ?
C3 C8 C7 120.59(19) . . ?
C3 C8 H8 119.7 . . ?
C7 C8 H8 119.7 . . ?
C6 C9 H9A 109.1 . . ?
C6 C9 H9B 109.1 . . ?
H9A C9 H9B 107.9 . . ?
C10 C9 C6 112.41(17) . . ?
C10 C9 H9A 109.1 . . ?
C10 C9 H9B 109.1 . . ?
N1 C10 C9 108.96(16) . . ?
N1 C10 H10A 109.9 . . ?
N1 C10 H10B 109.9 . . ?
C9 C10 H10A 109.9 . . ?
C9 C10 H10B 109.9 . . ?
H10A C10 H10B 108.3 . . ?
N1 C11 C7 111.71(16) . . ?
N1 C11 C12 107.87(16) . . ?
N1 C11 C13 103.32(15) . . ?
C7 C11 C12 111.65(16) . . ?
C7 C11 C13 113.92(16) . . ?
C12 C11 C13 107.88(16) . . ?
F1 C12 C11 110.69(16) . . ?
F2 C12 F1 106.57(16) . . ?
F2 C12 C11 112.29(16) . . ?
F3 C12 F1 107.27(16) . . ?
F3 C12 F2 107.24(16) . . ?
F3 C12 C11 112.47(17) . . ?
O3 C13 C11 111.40(16) . . ?
O3 C13 H13 112.1 . . ?
O3 C13 C14 103.86(16) . . ?
C11 C13 H13 112.1 . . ?
C14 C13 C11 104.89(15) . . ?
C14 C13 H13 112.1 . . ?
O2 C14 C13 105.11(16) . . ?
O2 C14 H14 111.1 . . ?
O2 C14 C15 113.16(17) . . ?
C13 C14 H14 111.1 . . ?
C13 C14 C15 104.80(16) . . ?
C15 C14 H14 111.1 . . ?
O1 C15 N1 125.76(19) . . ?
O1 C15 C14 126.23(19) . . ?
N1 C15 C14 108.01(17) . . ?
O2 C16 O3 105.59(16) . . ?
O2 C16 C17 108.37(16) . . ?
O2 C16 C18 111.42(18) . . ?
O3 C16 C17 109.45(17) . . ?
O3 C16 C18 109.07(17) . . ?
C18 C16 C17 112.69(19) . . ?
C16 C17 H17A 109.5 . . ?
C16 C17 H17B 109.5 . . ?
C16 C17 H17C 109.5 . . ?
H17A C17 H17B 109.5 . . ?
H17A C17 H17C 109.5 . . ?
H17B C17 H17C 109.5 . . ?
C16 C18 H18A 109.5 . . ?
C16 C18 H18B 109.5 . . ?
C16 C18 H18C 109.5 . . ?
H18A C18 H18B 109.5 . . ?
H18A C18 H18C 109.5 . . ?
H18B C18 H18C 109.5 . . ?

loop_
_geom_bond_atom_site_label_1
_geom_bond_atom_site_label_2
_geom_bond_distance
_geom_bond_site_symmetry_2
_geom_bond_publ_flag
F1 C12 1.344(2) . ?
F2 C12 1.338(2) . ?
F3 C12 1.335(2) . ?
O1 C15 1.217(2) . ?
O2 C14 1.415(2) . ?
O2 C16 1.440(2) . ?
O3 C13 1.406(3) . ?
O3 C16 1.440(2) . ?
O4 C2 1.432(2) . ?
O4 C3 1.364(2) . ?
O5 C1 1.428(3) . ?
O5 C4 1.359(2) . ?
N1 C10 1.458(2) . ?
N1 C11 1.457(2) . ?
N1 C15 1.357(3) . ?
C1 H1A 0.9800 . ?
C1 H1B 0.9800 . ?
C1 H1C 0.9800 . ?
C2 H2A 0.9800 . ?
C2 H2B 0.9800 . ?
C2 H2C 0.9800 . ?
C3 C4 1.415(3) . ?
C3 C8 1.378(3) . ?
C4 C5 1.382(3) . ?
C5 H5 0.9500 . ?
C5 C6 1.403(3) . ?
C6 C7 1.384(3) . ?
C6 C9 1.517(3) . ?
C7 C8 1.407(3) . ?
C7 C11 1.522(3) . ?
C8 H8 0.9500 . ?
C9 H9A 0.9900 . ?
C9 H9B 0.9900 . ?
C9 C10 1.515(3) . ?
C10 H10A 0.9900 . ?
C10 H10B 0.9900 . ?
C11 C12 1.540(3) . ?
C11 C13 1.570(3) . ?
C13 H13 1.0000 . ?
C13 C14 1.530(3) . ?
C14 H14 1.0000 . ?
C14 C15 1.531(3) . ?
C16 C17 1.506(3) . ?
C16 C18 1.506(3) . ?
C17 H17A 0.9800 . ?
C17 H17B 0.9800 . ?
C17 H17C 0.9800 . ?
C18 H18A 0.9800 . ?
C18 H18B 0.9800 . ?
C18 H18C 0.9800 . ?
